data_7043119
loop_
_publ_author_name
'Zhang, Qiurui'
'Zhang, Wenjuan'
'Rajendran, Natesan Mannangatti'
'Liang, Tongling'
'Sun, Wen Hua'

_publ_section_title
;
 Thermo-enhanced ring-opening polymerization of \e-caprolactone: The
 synthesis, characterization and catalytic behavior of aluminum
 hydroquinolin-8-olates
;
_journal_name_full 'Dalton Trans.'
_journal_paper_doi 10.1039/C7DT01720K
_journal_year 2017
_chemical_formula_moiety 'C24 H36 Al2 N2 O2'
_chemical_formula_sum 'C24 H36 Al2 N2 O2'
_chemical_formula_weight 438.51
_chemical_name_systematic
; 
 ? 
;
_space_group_IT_number 15
_symmetry_cell_setting monoclinic
_symmetry_space_group_name_Hall '-C 2yc'
_symmetry_space_group_name_H-M 'C 1 2/c 1'
_atom_sites_solution_hydrogens geom
_atom_sites_solution_primary direct
_atom_sites_solution_secondary difmap
_audit_creation_method SHELXL-97
_audit_update_record
;
2017-04-01 deposited with the CCDC.
2017-05-25 downloaded from the CCDC.
;
_cell_angle_alpha 90.00
_cell_angle_beta 110.75(3)
_cell_angle_gamma 90.00
_cell_formula_units_Z 4
_cell_length_a 14.644(3)
_cell_length_b 10.016(2)
_cell_length_c 17.708(4)
_cell_measurement_reflns_used 94
_cell_measurement_temperature 173.1500
_cell_measurement_theta_max 27.4855
_cell_measurement_theta_min 1.2296
_cell_volume 2428.8(10)
_computing_cell_refinement 'CrystalClear (Rigaku Inc., 2007)'
_computing_data_collection 'CrystalClear (Rigaku Inc., 2007)'
_computing_data_reduction 'CrystalClear (Rigaku Inc., 2007)'
_computing_molecular_graphics 'XP in Siemens SHELXTL (Sheldrick, 1994)'
_computing_publication_material 'SHELX97 (Sheldrick, 1997)'
_computing_structure_refinement 'SHELXL-97 (Sheldrick, 1997)'
_computing_structure_solution 'SHELXS-97 (Sheldrick, 1990)'
_diffrn_ambient_temperature 173(2)
_diffrn_measured_fraction_theta_full 0.996
_diffrn_measured_fraction_theta_max 0.996
_diffrn_measurement_device_type 'Saturn724+ CCD'
_diffrn_measurement_method '\w scans at fixed \c = 45\%'
_diffrn_radiation_monochromator graphite
_diffrn_radiation_source 'sealed tube'
_diffrn_radiation_type MoK\a
_diffrn_radiation_wavelength 0.71073
_diffrn_reflns_av_R_equivalents 0.0492
_diffrn_reflns_av_sigmaI/netI 0.0262
_diffrn_reflns_limit_h_max 18
_diffrn_reflns_limit_h_min -18
_diffrn_reflns_limit_k_max 12
_diffrn_reflns_limit_k_min -12
_diffrn_reflns_limit_l_max 22
_diffrn_reflns_limit_l_min -22
_diffrn_reflns_number 14511
_diffrn_reflns_theta_full 27.48
_diffrn_reflns_theta_max 27.48
_diffrn_reflns_theta_min 2.46
_exptl_absorpt_coefficient_mu 0.142
_exptl_absorpt_correction_T_max 0.9689
_exptl_absorpt_correction_T_min 0.9447
_exptl_absorpt_correction_type multi-scan
_exptl_crystal_colour Colorless
_exptl_crystal_density_diffrn 1.199
_exptl_crystal_density_method 'not measured'
_exptl_crystal_description block
_exptl_crystal_F_000 944
_exptl_crystal_size_max 0.41
_exptl_crystal_size_mid 0.36
_exptl_crystal_size_min 0.22
_refine_diff_density_max 0.654
_refine_diff_density_min -0.980
_refine_diff_density_rms 0.162
_refine_ls_extinction_method none
_refine_ls_goodness_of_fit_ref 1.025
_refine_ls_hydrogen_treatment constr
_refine_ls_matrix_type full
_refine_ls_number_parameters 136
_refine_ls_number_reflns 2778
_refine_ls_number_restraints 0
_refine_ls_restrained_S_all 1.025
_refine_ls_R_factor_all 0.0977
_refine_ls_R_factor_gt 0.0899
_refine_ls_shift/su_max 0.001
_refine_ls_shift/su_mean 0.000
_refine_ls_structure_factor_coef Fsqd
_refine_ls_weighting_details 'calc w=1/[\s^2^(Fo^2^)+(0.1270P)^2^+12.6990P] where P=(Fo^2^+2Fc^2^)/3'
_refine_ls_weighting_scheme calc
_refine_ls_wR_factor_gt 0.2330
_refine_ls_wR_factor_ref 0.2487
_reflns_number_gt 2714
_reflns_number_total 2778
_reflns_threshold_expression >2sigma(I)
_cod_data_source_file c7dt01720k2.cif
_cod_data_source_block C4
_cod_depositor_comments
;
The following automatic conversions were performed:

'_symmetry_cell_setting' value 'Monoclinic' changed to 'monoclinic'
according to
/home/data/users/saulius/crontab/automatic-downloads/rss-feeds/RSC/lib/dictionaries/cif_core.dic
dictionary named 'cif_core.dic' version 2.4.2 from 2011-04-26.

Automatic conversion script
Id: cif_fix_values 4973 2017-02-22 13:04:09Z antanas 
;
_cod_original_cell_volume 2429.0(8)
_cod_original_sg_symbol_H-M C2/c
_cod_database_code 7043119

loop_
_symmetry_equiv_pos_as_xyz
'x, y, z'
'-x, y, -z+1/2'
'x+1/2, y+1/2, z'
'-x+1/2, y+1/2, -z+1/2'
'-x, -y, -z'
'x, -y, z-1/2'
'-x+1/2, -y+1/2, -z'
'x+1/2, -y+1/2, z-1/2'

loop_
_atom_site_label
_atom_site_type_symbol
_atom_site_fract_x
_atom_site_fract_y
_atom_site_fract_z
_atom_site_U_iso_or_equiv
_atom_site_adp_type
_atom_site_occupancy
_atom_site_symmetry_multiplicity
_atom_site_calc_flag
_atom_site_refinement_flags
O1 O 0.53253(17) 1.0880(2) 0.47453(13) 0.0296(5) Uani 1 1 d .
C4 C 0.6321(2) 1.4239(3) 0.4884(2) 0.0328(7) Uani 1 1 d .
N1 N 0.5932(2) 1.2739(3) 0.57895(17) 0.0359(7) Uani 1 1 d .
C1 C 0.6183(3) 1.3674(4) 0.6371(2) 0.0347(7) Uani 1 1 d .
C3 C 0.6552(3) 1.5206(4) 0.5482(2) 0.0389(8) Uani 1 1 d .
H3 H 0.6753 1.6067 0.5379 0.047 Uiso 1 1 calc R
C5 C 0.6392(3) 1.4471(4) 0.4065(2) 0.0423(9) Uani 1 1 d .
H5A H 0.5924 1.5183 0.3788 0.051 Uiso 1 1 calc R
H5B H 0.7056 1.4804 0.4143 0.051 Uiso 1 1 calc R
C12 C 0.6138(3) 1.3331(4) 0.7180(2) 0.0454(9) Uani 1 1 d .
H12A H 0.6341 1.4106 0.7539 0.068 Uiso 1 1 calc R
H12B H 0.6577 1.2580 0.7412 0.068 Uiso 1 1 calc R
H12C H 0.5468 1.3084 0.7119 0.068 Uiso 1 1 calc R
C2 C 0.6492(3) 1.4927(4) 0.6225(2) 0.0393(8) Uani 1 1 d .
H2 H 0.6661 1.5589 0.6636 0.047 Uiso 1 1 calc R
C9 C 0.6011(3) 1.3017(4) 0.5071(2) 0.0398(8) Uani 1 1 d .
C6 C 0.6195(4) 1.3274(5) 0.3521(2) 0.0601(13) Uani 1 1 d .
H6A H 0.5808 1.3574 0.2967 0.072 Uiso 1 1 calc R
H6B H 0.6829 1.2948 0.3512 0.072 Uiso 1 1 calc R
C7 C 0.5694(6) 1.2158(5) 0.3707(3) 0.0742(18) Uani 1 1 d .
H7A H 0.4992 1.2272 0.3386 0.089 Uiso 1 1 calc R
H7B H 0.5912 1.1351 0.3495 0.089 Uiso 1 1 calc R
C8 C 0.5759(6) 1.1869(6) 0.4481(3) 0.096(3) Uani 1 1 d .
H8 H 0.6426 1.1463 0.4660 0.115 Uiso 1 1 calc R
Al1 Al 0.52598(7) 1.07926(10) 0.57659(5) 0.0269(3) Uani 1 1 d .
C10 C 0.4077(3) 1.1514(4) 0.5915(2) 0.0387(8) Uani 1 1 d .
H10A H 0.4134 1.1407 0.6480 0.058 Uiso 1 1 calc R
H10B H 0.3501 1.1029 0.5566 0.058 Uiso 1 1 calc R
H10C H 0.4010 1.2464 0.5773 0.058 Uiso 1 1 calc R
C11 C 0.6380(3) 1.0015(5) 0.6655(2) 0.0460(10) Uani 1 1 d .
H11A H 0.6242 1.0035 0.7157 0.069 Uiso 1 1 calc R
H11B H 0.6970 1.0537 0.6723 0.069 Uiso 1 1 calc R
H11C H 0.6481 0.9090 0.6522 0.069 Uiso 1 1 calc R

loop_
_atom_site_aniso_label
_atom_site_aniso_U_11
_atom_site_aniso_U_22
_atom_site_aniso_U_33
_atom_site_aniso_U_23
_atom_site_aniso_U_13
_atom_site_aniso_U_12
O1 0.0407(13) 0.0272(11) 0.0239(10) -0.0001(8) 0.0154(9) -0.0052(9)
C4 0.0316(16) 0.0327(17) 0.0355(17) 0.0049(13) 0.0136(13) -0.0029(13)
N1 0.0454(16) 0.0377(16) 0.0255(13) -0.0025(11) 0.0139(12) -0.0144(13)
C1 0.0348(17) 0.0396(18) 0.0315(16) -0.0063(14) 0.0141(13) -0.0086(14)
C3 0.0411(18) 0.0319(17) 0.046(2) 0.0022(15) 0.0184(16) -0.0056(14)
C5 0.059(2) 0.0340(18) 0.0402(19) 0.0080(15) 0.0251(18) -0.0058(16)
C12 0.058(2) 0.051(2) 0.0291(17) -0.0110(16) 0.0173(16) -0.0187(19)
C2 0.0398(18) 0.0389(19) 0.0397(18) -0.0101(15) 0.0149(15) -0.0091(15)
C9 0.052(2) 0.0418(19) 0.0277(16) -0.0025(14) 0.0162(15) -0.0176(16)
C6 0.094(4) 0.060(3) 0.034(2) -0.0014(18) 0.033(2) -0.033(3)
C7 0.156(6) 0.043(2) 0.047(2) -0.0085(19) 0.063(3) -0.031(3)
C8 0.186(7) 0.081(4) 0.038(2) -0.029(2) 0.061(3) -0.096(4)
Al1 0.0311(5) 0.0302(5) 0.0202(5) -0.0004(3) 0.0099(4) -0.0032(4)
C10 0.0445(19) 0.0330(17) 0.045(2) -0.0029(15) 0.0231(16) -0.0028(15)
C11 0.0375(19) 0.062(3) 0.0326(18) 0.0135(17) 0.0054(15) -0.0034(17)

loop_
_atom_type_symbol
_atom_type_description
_atom_type_scat_dispersion_real
_atom_type_scat_dispersion_imag
_atom_type_scat_source
C C 0.0033 0.0016 'International Tables Vol C Tables 4.2.6.8 and 6.1.1.4'
H H 0.0000 0.0000 'International Tables Vol C Tables 4.2.6.8 and 6.1.1.4'
N N 0.0061 0.0033 'International Tables Vol C Tables 4.2.6.8 and 6.1.1.4'
O O 0.0106 0.0060 'International Tables Vol C Tables 4.2.6.8 and 6.1.1.4'
Al Al 0.0645 0.0514 'International Tables Vol C Tables 4.2.6.8 and 6.1.1.4'

loop_
_geom_angle_atom_site_label_1
_geom_angle_atom_site_label_2
_geom_angle_atom_site_label_3
_geom_angle
_geom_angle_site_symmetry_1
_geom_angle_site_symmetry_3
C8 O1 Al1 124.7(2) . .
C8 O1 Al1 130.8(2) . 5_676
Al1 O1 Al1 104.29(11) . 5_676
C9 C4 C3 116.6(3) . .
C9 C4 C5 120.4(3) . .
C3 C4 C5 123.0(3) . .
C1 N1 C9 119.2(3) . .
C1 N1 Al1 129.7(2) . .
C9 N1 Al1 110.9(2) . .
N1 C1 C2 120.4(3) . .
N1 C1 C12 118.7(3) . .
C2 C1 C12 120.8(3) . .
C2 C3 C4 120.5(3) . .
C6 C5 C4 115.5(3) . .
C3 C2 C1 119.7(3) . .
N1 C9 C4 123.6(3) . .
N1 C9 C8 114.5(3) . .
C4 C9 C8 121.9(3) . .
C7 C6 C5 118.2(3) . .
C8 C7 C6 122.2(4) . .
O1 C8 C7 128.9(4) . .
O1 C8 C9 110.4(3) . .
C7 C8 C9 116.5(4) . .
O1 Al1 O1 75.71(11) . 5_676
O1 Al1 C10 117.70(15) . .
O1 Al1 C10 96.55(14) 5_676 .
O1 Al1 C11 118.67(15) . .
O1 Al1 C11 97.73(16) 5_676 .
C10 Al1 C11 123.63(17) . .
O1 Al1 N1 78.25(11) . .
O1 Al1 N1 153.95(11) 5_676 .
C10 Al1 N1 94.68(14) . .
C11 Al1 N1 95.45(16) . .
O1 Al1 Al1 39.10(7) . 5_676
O1 Al1 Al1 36.60(7) 5_676 5_676
C10 Al1 Al1 111.12(13) . 5_676
C11 Al1 Al1 112.51(15) . 5_676
N1 Al1 Al1 117.35(9) . 5_676

loop_
_geom_bond_atom_site_label_1
_geom_bond_atom_site_label_2
_geom_bond_distance
_geom_bond_site_symmetry_2
O1 C8 1.348(5) .
O1 Al1 1.846(2) .
O1 Al1 1.952(2) 5_676
C4 C9 1.385(5) .
C4 C3 1.386(5) .
C4 C5 1.510(5) .
N1 C1 1.343(4) .
N1 C9 1.347(4) .
N1 Al1 2.177(3) .
C1 C2 1.389(5) .
C1 C12 1.497(5) .
C3 C2 1.378(5) .
C5 C6 1.501(6) .
C9 C8 1.509(6) .
C6 C7 1.438(6) .
C7 C8 1.370(6) .
Al1 O1 1.952(2) 5_676
Al1 C10 1.979(4) .
Al1 C11 1.986(4) .
Al1 Al1 2.9992(19) 5_676
